data_7709199
loop_
_publ_author_name
'Mi, Fu-Qi'
'Ma, Fa-Xue'
'Zou, Shui-Xiang'
'Zhan, Dong-Sun'
'Zhang, Teng'

_publ_section_title
;
 A proton-conductive metal-organic framework based on imidazole and
 sulphate ligands.
;
_journal_issue 4
_journal_name_full 'Dalton transactions (Cambridge, England : 2003)'
_journal_page_first 1313
_journal_page_last 1317
_journal_paper_doi 10.1039/d1dt04129k
_journal_volume 51
_journal_year 2022
_chemical_formula_moiety '0.25(C16 H16 Cu N8 O10 S2), 0.5(O)'
_chemical_formula_sum 'C4 H4 Cu0.25 N2 O3 S0.5'
_chemical_formula_weight 160.01
_space_group_crystal_system monoclinic
_space_group_IT_number 14
_space_group_name_Hall '-P 2ybc'
_space_group_name_H-M_alt 'P 1 21/c 1'
_atom_sites_solution_hydrogens geom
_atom_sites_solution_primary dual
_atom_sites_solution_secondary difmap
_audit_creation_date 2021-10-19
_audit_creation_method
;
Olex2 1.2
(compiled 2018.05.29 svn.r3508 for OlexSys, GUI svn.r5506)
;
_audit_update_record
;
2021-10-24 deposited with the CCDC.	2021-12-27 downloaded from the CCDC.
;
_cell_angle_alpha 90.00
_cell_angle_beta 91.321(15)
_cell_angle_gamma 90.00
_cell_formula_units_Z 8
_cell_length_a 9.946(3)
_cell_length_b 16.293(5)
_cell_length_c 6.924(2)
_cell_measurement_reflns_used 558
_cell_measurement_temperature 250(2)
_cell_measurement_theta_max 21.20
_cell_measurement_theta_min 2.40
_cell_volume 1121.7(6)
_computing_cell_refinement 'SAINT V8.38A (?, 2016)'
_computing_data_reduction 'SAINT V8.38A (?, 2016)'
_computing_molecular_graphics 'Olex2 (Dolomanov et al., 2009)'
_computing_publication_material 'Olex2 (Dolomanov et al., 2009)'
_computing_structure_refinement 'ShelXL (Sheldrick, 2015)'
_computing_structure_solution 'ShelXT (Sheldrick, 2015)'
_diffrn_ambient_temperature 249.95
_diffrn_measured_fraction_theta_full 0.974
_diffrn_measured_fraction_theta_max 0.974
_diffrn_measurement_device_type 'Bruker APEX-II CCD'
_diffrn_measurement_method '\f and \w scans'
_diffrn_radiation_monochromator graphite
_diffrn_radiation_type MoK\a
_diffrn_radiation_wavelength 0.71073
_diffrn_reflns_av_R_equivalents 0.1359
_diffrn_reflns_av_unetI/netI 0.1418
_diffrn_reflns_limit_h_max 12
_diffrn_reflns_limit_h_min -11
_diffrn_reflns_limit_k_max 19
_diffrn_reflns_limit_k_min -18
_diffrn_reflns_limit_l_max 8
_diffrn_reflns_limit_l_min -7
_diffrn_reflns_number 6380
_diffrn_reflns_theta_full 25.95
_diffrn_reflns_theta_max 25.95
_diffrn_reflns_theta_min 2.40
_diffrn_source 'fine-focus sealed tube'
_diffrn_standards_number 0
_exptl_absorpt_coefficient_mu 1.245
_exptl_absorpt_correction_T_max 0.7453
_exptl_absorpt_correction_T_min 0.3710
_exptl_absorpt_correction_type none
_exptl_absorpt_process_details
;
SADABS-2016/2 (Bruker,2016/2) was used for absorption correction.
wR2(int) was 0.1284 before and 0.0829 after correction.
The Ratio of minimum to maximum transmission is 0.4978.
The \l/2 correction factor is Not present.
;
_exptl_crystal_colour colourless
_exptl_crystal_density_diffrn 1.895
_exptl_crystal_density_method 'not measured'
_exptl_crystal_description rod-like
_exptl_crystal_F_000 650
_exptl_crystal_size_max 0.3
_exptl_crystal_size_mid 0.26
_exptl_crystal_size_min 0.24
_refine_diff_density_max 0.773
_refine_diff_density_min -1.024
_refine_diff_density_rms 0.157
_refine_ls_extinction_method none
_refine_ls_goodness_of_fit_ref 1.127
_refine_ls_hydrogen_treatment mixed
_refine_ls_matrix_type full
_refine_ls_number_parameters 184
_refine_ls_number_reflns 2133
_refine_ls_number_restraints 2
_refine_ls_restrained_S_all 1.126
_refine_ls_R_factor_all 0.1538
_refine_ls_R_factor_gt 0.0924
_refine_ls_shift/su_max 0.000
_refine_ls_shift/su_mean 0.000
_refine_ls_structure_factor_coef Fsqd
_refine_ls_weighting_details 'calc w=1/[\s^2^(Fo^2^)+(0.0966P)^2^+7.2958P] where P=(Fo^2^+2Fc^2^)/3'
_refine_ls_weighting_scheme calc
_refine_ls_wR_factor_gt 0.2373
_refine_ls_wR_factor_ref 0.2770
_reflns_number_gt 1254
_reflns_number_total 2133
_reflns_threshold_expression >2sigma(I)
_cod_data_source_file d1dt04129k2.cif
_cod_data_source_block mo_ph2_0ma
_cod_depositor_comments 'Adding full bibliography for 7709198--7709199.cif.'
_cod_original_cell_volume 1121.8(6)
_cod_original_formula_sum 'C4 H4 Cu0.25 N2 O3 S0.50'
_cod_database_code 7709199
_olex2_refinement_description
;
1. Others
 Fixed Uiso: H7(0.037) H009(0.035) H9(0.04) H00D(0.035) H00F(0.037)
 H00A(0.122) H00B(0.122) H00K(0.045)
 Fixed X: Cu01(0.5) H7(0.3959) H009(0.6314) H9(1.0306) H00D(0.7915)
 H00F(0.3263) H00K(1.0941)
 Fixed Y: Cu01(0.5) H7(0.2076) H009(0.1213) H9(0.311) H00D(0.3984)
 H00F(0.3488) H00K(0.1697)
 Fixed Z: Cu01(1) H7(1.0719) H009(0.9918) H9(0.8574) H00D(0.9429) H00F(1.0778)
 H00K(0.8489)
;
_olex2_submission_special_instructions 'No special instructions were received'

loop_
_space_group_symop_id
_space_group_symop_operation_xyz
1 'x, y, z'
2 '-x, y+1/2, -z+1/2'
3 '-x, -y, -z'
4 'x, -y-1/2, z-1/2'

loop_
_atom_site_label
_atom_site_type_symbol
_atom_site_fract_x
_atom_site_fract_y
_atom_site_fract_z
_atom_site_U_iso_or_equiv
_atom_site_adp_type
_atom_site_occupancy
_atom_site_calc_flag
_atom_site_disorder_assembly
_atom_site_disorder_group
_atom_site_site_symmetry_order
_atom_site_refinement_flags_posn
_atom_site_refinement_flags_adp
_atom_site_refinement_flags_occupancy
Cu01 Cu 0.5000 0.5000 1.0000 0.0267(5) Uani 1 d . . 2 S T P
S002 S 0.2389(3) 0.43244(16) 0.6690(4) 0.0353(7) Uani 1 d . . 1 . . .
N003 N 0.5181(8) 0.3770(5) 1.0233(11) 0.0263(19) Uani 1 d . . 1 . . .
O004 O 0.1315(8) 0.4775(5) 0.5619(13) 0.047(2) Uani 1 d . . 1 . . .
O005 O 0.1883(8) 0.3555(6) 0.7495(12) 0.052(2) Uani 1 d . . 1 . . .
O006 O 0.0880(9) 0.4657(6) 0.1423(13) 0.059(2) Uani 1 d . . 1 . . .
N7 N 0.4491(9) 0.2489(5) 1.0511(13) 0.030(2) Uani 1 d . . 1 . . .
H7 H 0.3959 0.2076 1.0719 0.037 Uiso 1 calc . . 1 R . .
C008 C 0.5820(11) 0.2438(6) 1.0090(14) 0.027(2) Uani 1 d . . 1 . . .
C009 C 0.6630(11) 0.1755(6) 0.9823(14) 0.029(2) Uani 1 d . . 1 . . .
H009 H 0.6314 0.1213 0.9918 0.035 Uiso 1 calc . . 1 R . .
N9 N 0.9764(9) 0.2703(5) 0.8787(13) 0.033(2) Uani 1 d . . 1 . . .
H9 H 1.0306 0.3110 0.8574 0.040 Uiso 1 calc . . 1 R . .
C00B C 0.6280(10) 0.3264(5) 0.9916(14) 0.026(2) Uani 1 d . . 1 . . .
N8 N 0.9021(9) 0.1442(5) 0.9072(13) 0.036(2) Uani 1 d . . 1 . . .
C00D C 0.7594(10) 0.3443(6) 0.9514(14) 0.029(2) Uani 1 d . . 1 . . .
H00D H 0.7915 0.3984 0.9429 0.035 Uiso 1 calc . . 1 R . .
C00E C 0.8415(10) 0.2762(6) 0.9242(14) 0.028(2) Uani 1 d . . 1 . . .
C00F C 0.4137(10) 0.3295(6) 1.0552(15) 0.030(2) Uani 1 d . . 1 . . .
H00F H 0.3263 0.3488 1.0778 0.037 Uiso 1 calc . . 1 R . .
C00G C 0.7934(10) 0.1945(6) 0.9407(13) 0.027(2) Uani 1 d . . 1 . . .
O00H O 0.3952(19) 0.5053(6) 1.2419(18) 0.102(6) Uani 1 d . . 1 D . .
H00A H 0.36(2) 0.483(13) 1.143(19) 0.122 Uiso 1 d . . 1 DR . .
H00B H 0.447(16) 0.465(8) 1.26(3) 0.122 Uiso 1 d . . 1 DR . .
O00I O 0.3404(11) 0.4086(7) 0.5301(18) 0.092(4) Uani 1 d . . 1 . . .
O00J O 0.2974(12) 0.4829(6) 0.821(2) 0.109(6) Uani 1 d . . 1 . . .
C00K C 1.0078(12) 0.1902(7) 0.8734(16) 0.037(3) Uani 1 d . . 1 . . .
H00K H 1.0941 0.1697 0.8489 0.045 Uiso 1 calc . . 1 R . .

loop_
_atom_site_aniso_label
_atom_site_aniso_U_11
_atom_site_aniso_U_22
_atom_site_aniso_U_33
_atom_site_aniso_U_23
_atom_site_aniso_U_13
_atom_site_aniso_U_12
Cu01 0.0383(11) 0.0146(9) 0.0273(9) 0.0008(7) -0.0010(7) 0.0018(8)
S002 0.0330(15) 0.0199(13) 0.0528(18) -0.0061(12) -0.0063(12) 0.0027(11)
N003 0.031(5) 0.021(4) 0.026(4) -0.001(3) 0.002(3) 0.002(4)
O004 0.046(5) 0.027(4) 0.067(6) -0.012(4) -0.019(4) 0.013(4)
O005 0.053(5) 0.057(6) 0.047(5) 0.022(4) -0.006(4) -0.010(4)
O006 0.057(6) 0.066(6) 0.054(6) 0.008(5) 0.001(4) -0.012(5)
N7 0.040(5) 0.015(4) 0.037(5) 0.000(4) 0.000(4) -0.003(4)
C008 0.041(7) 0.020(5) 0.019(5) 0.002(4) -0.002(4) -0.003(5)
C009 0.049(7) 0.012(5) 0.025(5) 0.003(4) -0.007(4) -0.003(4)
N9 0.030(5) 0.027(5) 0.044(5) 0.003(4) -0.002(4) 0.001(4)
C00B 0.041(6) 0.012(4) 0.025(5) 0.001(4) -0.003(4) 0.002(4)
N8 0.039(5) 0.026(5) 0.042(5) -0.001(4) -0.002(4) -0.002(4)
C00D 0.040(6) 0.016(5) 0.030(5) -0.001(4) -0.006(4) -0.003(4)
C00E 0.035(6) 0.019(5) 0.029(5) -0.004(4) -0.005(4) -0.001(4)
C00F 0.030(6) 0.027(5) 0.034(6) -0.005(5) 0.003(4) -0.002(5)
C00G 0.042(6) 0.019(5) 0.021(5) 0.005(4) -0.008(4) 0.003(5)
O00H 0.204(15) 0.030(5) 0.076(8) 0.022(5) 0.089(9) 0.045(7)
O00I 0.087(8) 0.075(7) 0.117(9) 0.069(7) 0.059(7) 0.049(6)
O00J 0.099(9) 0.034(5) 0.189(14) -0.054(7) -0.106(9) 0.028(5)
C00K 0.045(7) 0.030(6) 0.036(6) -0.008(5) 0.000(5) 0.009(5)

loop_
_atom_type_symbol
_atom_type_description
_atom_type_scat_dispersion_real
_atom_type_scat_dispersion_imag
_atom_type_scat_source
C C 0.0033 0.0016 'International Tables Vol C Tables 4.2.6.8 and 6.1.1.4'
H H 0.0000 0.0000 'International Tables Vol C Tables 4.2.6.8 and 6.1.1.4'
Cu Cu 0.3201 1.2651 'International Tables Vol C Tables 4.2.6.8 and 6.1.1.4'
N N 0.0061 0.0033 'International Tables Vol C Tables 4.2.6.8 and 6.1.1.4'
O O 0.0106 0.0060 'International Tables Vol C Tables 4.2.6.8 and 6.1.1.4'
S S 0.1246 0.1234 'International Tables Vol C Tables 4.2.6.8 and 6.1.1.4'

loop_
_geom_angle_atom_site_label_1
_geom_angle_atom_site_label_2
_geom_angle_atom_site_label_3
_geom_angle
_geom_angle_site_symmetry_1
_geom_angle_site_symmetry_3
_geom_angle_publ_flag
N003 Cu01 N003 180.0(4) 3_667 . ?
N003 Cu01 H00A 98(7) 3_667 . ?
N003 Cu01 H00A 82(7) . . ?
N003 Cu01 H00B 70(4) . . ?
N003 Cu01 H00B 110(4) 3_667 . ?
N003 Cu01 O00J 90.1(3) 3_667 . ?
N003 Cu01 O00J 90.1(3) . 3_667 ?
N003 Cu01 O00J 89.9(3) . . ?
N003 Cu01 O00J 89.9(3) 3_667 3_667 ?
O00H Cu01 N003 88.7(3) . 3_667 ?
O00H Cu01 N003 88.7(3) 3_667 . ?
O00H Cu01 N003 91.3(3) . . ?
O00H Cu01 N003 91.3(3) 3_667 3_667 ?
O00H Cu01 O00H 180.0(12) 3_667 . ?
O00H Cu01 H00A 24.7(9) . . ?
O00H Cu01 H00A 155.3(10) 3_667 . ?
O00H Cu01 H00B 24.5(11) . . ?
O00H Cu01 H00B 155.5(11) 3_667 . ?
O00H Cu01 O00J 90.6(7) . 3_667 ?
O00H Cu01 O00J 90.6(7) 3_667 . ?
O00H Cu01 O00J 89.4(7) . . ?
O00H Cu01 O00J 89.4(7) 3_667 3_667 ?
H00A Cu01 H00B 37(6) . . ?
O00J Cu01 H00A 114(3) 3_667 . ?
O00J Cu01 H00A 66(3) . . ?
O00J Cu01 H00B 79(6) 3_667 . ?
O00J Cu01 H00B 101(6) . . ?
O00J Cu01 O00J 179.999(2) . 3_667 ?
O005 S002 O004 111.3(5) . . ?
O00I S002 O004 107.6(6) . . ?
O00I S002 O005 105.7(6) . . ?
O00J S002 O004 110.9(5) . . ?
O00J S002 O005 110.1(7) . . ?
O00J S002 O00I 111.0(8) . . ?
C00B N003 Cu01 130.1(6) . . ?
C00F N003 Cu01 121.8(7) . . ?
C00F N003 C00B 107.7(8) . . ?
C008 N7 H7 125.8 . . ?
C00F N7 H7 125.8 . . ?
C00F N7 C008 108.5(8) . . ?
N7 C008 C009 130.2(9) . . ?
N7 C008 C00B 105.9(9) . . ?
C009 C008 C00B 123.8(10) . . ?
C008 C009 H009 123.2 . . ?
C00G C009 C008 113.6(9) . . ?
C00G C009 H009 123.2 . . ?
C00E N9 H9 126.2 . . ?
C00K N9 H9 126.2 . . ?
C00K N9 C00E 107.6(9) . . ?
N003 C00B C008 106.9(9) . . ?
C00D C00B N003 131.4(9) . . ?
C00D C00B C008 121.7(9) . . ?
C00K N8 C00G 108.9(9) . . ?
C00B C00D H00D 122.5 . . ?
C00B C00D C00E 115.0(9) . . ?
C00E C00D H00D 122.5 . . ?
N9 C00E C00D 131.2(9) . . ?
N9 C00E C00G 106.3(9) . . ?
C00D C00E C00G 122.4(9) . . ?
N003 C00F N7 111.0(9) . . ?
N003 C00F H00F 124.5 . . ?
N7 C00F H00F 124.5 . . ?
C009 C00G N8 130.5(9) . . ?
C009 C00G C00E 123.5(9) . . ?
N8 C00G C00E 106.0(9) . . ?
Cu01 O00H H00A 60(10) . . ?
Cu01 O00H H00B 74(10) . . ?
H00A O00H H00B 89(10) . . ?
S002 O00J Cu01 140.7(7) . . ?
N9 C00K H00K 124.4 . . ?
N8 C00K N9 111.1(10) . . ?
N8 C00K H00K 124.4 . . ?

loop_
_geom_bond_atom_site_label_1
_geom_bond_atom_site_label_2
_geom_bond_distance
_geom_bond_site_symmetry_2
_geom_bond_publ_flag
Cu01 N003 2.019(8) 3_667 ?
Cu01 N003 2.019(8) . ?
Cu01 O00H 1.995(9) 3_667 ?
Cu01 O00H 1.995(9) . ?
Cu01 H00A 1.7(2) . ?
Cu01 H00B 1.9(2) . ?
Cu01 O00J 2.357(9) 3_667 ?
Cu01 O00J 2.357(9) . ?
S002 O004 1.481(8) . ?
S002 O005 1.465(8) . ?
S002 O00I 1.463(10) . ?
S002 O00J 1.448(10) . ?
N003 C00B 1.390(12) . ?
N003 C00F 1.318(12) . ?
N7 H7 0.8700 . ?
N7 C008 1.363(13) . ?
N7 C00F 1.360(13) . ?
C008 C009 1.389(14) . ?
C008 C00B 1.428(13) . ?
C009 H009 0.9400 . ?
C009 C00G 1.371(14) . ?
N9 H9 0.8700 . ?
N9 C00E 1.389(13) . ?
N9 C00K 1.341(13) . ?
C00B C00D 1.374(14) . ?
N8 C00G 1.380(13) . ?
N8 C00K 1.317(14) . ?
C00D H00D 0.9400 . ?
C00D C00E 1.392(13) . ?
C00E C00G 1.420(13) . ?
C00F H00F 0.9400 . ?
O00H H00A 0.84(2) . ?
O00H H00B 0.84(2) . ?
C00K H00K 0.9400 . ?
